data_2101100
loop_
_publ_author_name
'Bell, A. M. T.'
'Henderson, C. M. B.'
'Redfern, S. A. T.'
'Cernik, R. J.'
'Champness, P. E.'
'Fitch, A. N.'
'Kohn, S. C.'

_publ_section_title
;
 Structures of synthetic K~2~MgSi~5~O~12~ leucites by integrated X-ray
 powder diffraction, electron diffraction and ^29^Si MAS NMR methods
;
_journal_issue 1
_journal_name_full 'Acta Crystallographica Section B'
_journal_page_first 31
_journal_page_last 41
_journal_paper_doi 10.1107/S0108768193008754
_journal_volume 50
_journal_year 1994
_chemical_formula_sum 'K2 Mg O12 Si5'
_chemical_formula_weight 435
_symmetry_cell_setting monoclinic
_symmetry_space_group_name_Hall '-P 2ybc'
_symmetry_space_group_name_H-M 'P 1 21/c 1'
_cell_angle_alpha 90.0
_cell_angle_beta 91.69
_cell_angle_gamma 90.0
_cell_formula_units_Z 8
_cell_length_a 13.168(5)
_cell_length_b 13.65180(10)
_cell_length_c 13.072(5)
_cell_volume 2348(2)
_diffrn_radiation_type electron
_diffrn_radiation_wavelength 1.52094
_cod_data_source_file li0152.cif
_cod_database_code 2101100

loop_
_atom_site_label
_atom_site_fract_x
_atom_site_fract_y
_atom_site_fract_z
K(1) .1138(6) .1103(6) .0948(5)
K(2) .6289(5) .3956(6) .8522(5)
K(3) .3681(6) .3597(6) .3747(5)
K(4) .8534(6) .1322(6) .6461(5)
Si(1) .1081(7) .6789(6) .5689(6)
Si(2) .6433(7) .8186(6) .4014(7)
Si(3) .5776(7) .1445(6) .6328(6)
Si(4) .0948(7) .3507(6) .3128(6)
Mg(5) .6420(7) .5710(6) .1089(7)
Mg(6) .1865(7) .9352(6) .8683(7)
Si(7) .4082(7) .8613(9) .9526(6)
Si(8) .8988(7) .3880(7) .8670(6)
Si(9) .8529(7) .9038(7) .4047(6)
Si(10) .8727(6) .6382(6) .1251(6)
Si(11) .3911(6) .1119(7) .1620(7)
Si(12) .3225(7) .5984(7) .6491(6)
O(1) .4576(9) .3500(10) .1630(10)
O(2) .9790(10) .1620(10) .8450(10)
O(3) .1590(10) .4294(8) .3780(10)
O(4) .6030(10) .0553(9) .5550(10)
O(5) .3700(10) .1846(9) .4772(9)
O(6) .9050(10) .3720(10) .5432(9)
O(7) .6719(9) .4290(10) .6070(10)
O(8) .6760(10) .7109(8) .3640(10)
O(9) .3570(10) .6350(10) .7602(8)
O(10) .2174(9) .0590(10) .3490(10)
O(11) .1150(10) .7979(8) .5560(10)
O(12) .9180(10) .8680(10) .3076(8)
O(13) .9854(8) .9000(10) .6670(10)
O(14) .5230(9) .6120(10) .4270(10)
O(15) .6830(10) .9813(8) .8630(10)
O(16) .1260(10) .5172(8) .0670(10)
O(17) .8740(10) .6650(10) .0023(8)
O(18) .4050(10) .8570(10) .0744(8)
O(19) .2125(8) .8560(10) .1290(10)
O(20) .1480(10) .2539(7) .8230(10)
O(21) .8330(10) .1150(10) .2631(9)
O(22) .7359(9) .6120(10) .8670(10)
O(23) .6090(10) .2487(8) .0860(10)
O(24) .4410(10) .3950(10) .7773(9)

loop_
_geom_angle_atom_site_label_1
_geom_angle_atom_site_label_2
_geom_angle_atom_site_label_3
_geom_angle
O(2) Si(1) O(6) 119.7(8)
O(2) Si(1) O(11) 104.8(9)
O(2) Si(1) O(19) 103.0(8)
O(6) Si(1) O(11) 109.9(8)
O(6) Si(1) O(19) 111.9(8)
O(11) Si(1) O(19) 106.6(7)
O(1) Si(2) O(5) 114.3(9)
O(1) Si(2) O(8) 108.0(9)
O(1) Si(2) O(22) 108.2(8)
O(5) Si(2) O(8) 108.5(8)
O(5) Si(2) O(22) 113.5(8)
O(8) Si(2) O(22) 103.7(7)
O(1) Si(3) O(4) 113.8(9)
O(1) Si(3) O(9) 106.4(8)
O(1) Si(3) O(23) 107.9(9)
O(4) Si(3) O(9) 111.2(8)
O(4) Si(3) O(23) 111.9(8)
O(9) Si(3) O(23) 105.1(8)
O(2) Si(4) O(3) 115.2(9)
O(2) Si(4) O(12) 101.9(8)
O(2) Si(4) O(20) 107.7(9)
O(3) Si(4) O(12) 117.6(9)
O(3) Si(4) O(20) 109.4(8)
O(12) Si(4) O(20) 104.2(9)
O(4) Mg(5) O(5) 119.4(7)
O(4) Mg(5) O(10) 105.7(6)
O(4) Mg(5) O(24) 110.7(7)
O(5) Mg(5) O(10) 107.3(6)
O(3) Mg(5) O(24) 102.5(6)
O(10) Mg(5) O(24) 111.2(7)
O(3) Mg(6) O(6) 106.1(7)
O(3) Mg(6) O(7) 102.9(3)
O(3) Mg(6) O(21) 113.7(8)
O(6) Mg(6) O(7) 121.1(7)
O(6) Mg(6) O(21) 108.7(7)
O(7) Mg(6) O(21) 104.5(8)
O(7) Si(7) O(14) 112.5(8)
O(7) Si(7) O(18) 118.2(9)
O(7) Si(7) O(23) 107.5(8)
O(14) Si(7) O(18) 105.6(8)
O(14) Si(7) O(23) 106.1(9)
O(18) Si(7) O(23) 106.2(9)
O(11) Si(8) O(13) 112.4(7)
O(11) Si(8) O(16) 104.6(8)
O(11) Si(8) O(21) 116.4(8)
O(13) Si(8) O(16) 106.0(9)
O(13) Si(8) O(21) 105.3(8)
O(16) Si(8) O(21) 111.9(8)
O(12) Si(9) O(16) 112.2(9)
O(12) Si(9) O(17) 111.3(9)
O(12) Si(9) O(22) 103.8(7)
O(16) Si(9) O(17) 110.5(8)
O(16) Si(9) O(22) 110.9(7)
O(17) Si(9) O(22) 108.0(7)
O(10) Si(10) O(13) 111.8(8)
O(10) Si(10) O(17) 111.8(9)
O(10) Si(10) O(20) 111.7(8)
O(13) Si(10) O(17) 110.7(9)
O(13) Si(10) O(20) 107.9(9)
O(17) Si(10) O(20) 102.5(8)
O(8) Si(11) O(14) 103.5(8)
O(8) Si(11) O(15) 106.5(7)
O(8) Si(11) O(24) 115.6(9)
O(14) Si(11) O(15) 105.9(9)
O(14) Si(11) O(24) 113.0(8)
O(15) Si(11) O(24) 111.5(9)
O(9) Si(12) O(15) 114.5(9)
O(9) Si(12) O(18) 105.0(7)
O(9) Si(2) O(19) 105.3(8)
O(15) Si(12) O(18) 110.1(8)
O(15) Si(12) O(19) 109.6(7)
O(18) Si(12) O(19) 112.3(8)
Si(2) O(1) Si(3) 132.0(10)
Si(1) O(2) Si(4) 152.0(10)
Si(2) O(8) Si(11) 132.0(10)
Si(3) O(9) Si(12) 160.0(10)
Si(1) O(11) Si(8) 134.0(10)
Si(4) O(12) Si(9) 141.0(10)
Si(8) O(13) Si(10) 137.0(10)
Si(7) O(14) Si(11) 145.0(10)
Si(11) O(15) Si(12) 137.0(10)
Si(8) O(16) Si(9) 133.0(10)
Si(9) O(17) Si(10) 130.0(10)
Si(7) O(18) Si(12) 130.0(10)
Si(1) O(19) Si(12) 160.0(10)
Si(4) O(20) Si(10) 139.0(10)
Si(2) O(22) Si(9) 135.0(10)
Si(3) O(23) Si(7) 157.0(10)
Si(4) O(3) Mg(6) 136.1(9)
Si(3) O(4) Mg(5) 119.8(8)
Si(2) O(5) Mg(5) 123.4(8)
Si(1) O(6) Mg(6) 133.6(8)
Si(7) O(7) Mg(6) 138.7(9)
Si(10) O(10) Mg(5) 125.7(9)
Si(8) O(21) Mg(6) 147.0(10)
Si(11) O(24) Mg(5) 120.6(9)

loop_
_geom_bond_atom_site_label_1
_geom_bond_atom_site_label_2
_geom_bond_distance
Si(1) O(2) 1.64(2)
Si(1) O(6) 1.630(10)
Si(1) O(11) 1.640(10)
Si(1) O(19) 1.630(10)
Si(2) O(1) 1.610(10)
Si(2) O(5) 1.600(10)
Si(2) O(8) 1.610(10)
Si(2) O(22) 1.62(2)
Si(3) O(1) 1.640(10)
Si(3) O(4) 1.630(10)
Si(3) O(9) 1.630(10)
Si(3) O(23) 1.640(10)
Si(4) O(2) 1.61(2)
Si(4) O(3) 1.60(2)
Si(4) O(12) 1.600(10)
Si(4) O(20) 1.590(10)
Mg(5) O(4) 1.930(10)
Mg(5) O(5) 1.920(10)
Mg(5) O(10) 1.92(2)
Mg(5) O(24) 1.93(2)
Mg(6) O(3) 1.890(10)
Mg(6) O(6) 1.90(2)
Mg(6) O(7) 1.880(10)
Mg(6) O(21) 1.86(2)
Si(7) O(7) 1.59(2)
Si(7) O(14) 1.600(10)
Si(7) O(18) 1.600(10)
Si(7) O(23) 1.600(10)
Si(8) O(11) 1.600(10)
Si(8) O(13) 1.610(10)
Si(8) O(16) 1.60(2)
Si(8) O(21) 1.590(10)
Si(9) O(12) 1.63(2)
Si(9) O(16) 1.62(2)
Si(9) O(17) 1.600(10)
Si(9) O(22) 1.620(10)
Si(10) O(10) 1.64(2)
Si(10) O(13) 1.650(10)
Si(10) O(17) 1.650(10)
Si(10) O(20) 1.650(10)
Si(11) O(8) 1.64(2)
Si(11) O(14) 1.65(2)
Si(11) O(15) 1.63(2)
Si(11) O(24) 1.630(10)
Si(12) O(9) 1.590(10)
Si(12) O(15) 1.610(10)
Si(12) O(18) 1.600(10)
Si(12) O(19) 1.590(10)
K(1) O(2) 3.730(10)
K(1) O(3) 2.970(10)
K(1) O(6) 3.72(2)
K(1) O(6) 2.82(2)
K(1) O(8) 3.12(2)
K(1) O(10) 3.63(2)
K(1) O(12) 3.77(2)
K(1) O(1) 3.42(2)
K(1) O(15) 2.99(2)
K(1) O(17) 3.33(2)
K(1) O(19) 3.73(2)
K(1) O(20) 3.530(10)
K(2) O(1) 3.65(2)
K(2) O(4) 2.760(10)
K(2) O(5) 3.97(2)
K(2) O(7) 3.30(2)
K(2) O(9) 3.86(2)
K(2) O(11) 3.78(2)
K(2) O(16) 3.57(2)
K(2) O(18) 3.61(2)
K(2) O(21) 2.97(2)
K(2) O(22) 3.28(2)
K(2) O(23) 3.68(2)
K(2) O(24) 2.64(2)
K(3) O(1) 3.040(10)
K(3) O(3) 2.91(2)
K(3) O(5) 2.740(10)
K(3) O(7) 2.95(2)
K(3) O(8) 3.75(2)
K(3) O(8) 3.62(2)
K(3) O(14) 2.950(10)
K(3) O(15) 3.88(2)
K(3) O(18) 3.05(2)
K(3) O(20) 3.34(2)
K(3) O(22) 3.420(10)
K(3) O(24) 3.83(2)
K(4) O(2) 3.07(2)
K(4) O(4) 3.62(2)
K(4) O(6) 3.62(2)
K(4) O(9) 3.06(2)
K(4) O(10) 2.78(2)
K(4) O(11) 2.85(2)
K(4) O(12) 3.06(2)
K(4) O(13) 3.62(2)
K(4) O(16) 3.210(10)
K(4) O(19) 3.10(2)
K(4) O(21) 3.78(2)
K(4) O(23) 3.67(2)
